data_4104489
loop_
_publ_author_name
'Yasufumi Yoshino'
'Takuya Kurahashi'
'Seijiro Matsubara'

_publ_section_title
;
 Nickel-Catalyzed Decarboxylative Carboamination of Alkynes with Isatoic
 Anhydrides
;
_journal_name_full 'Journal of the American Chemical Society'
_journal_page_first 7494
_journal_page_last 7495
_journal_paper_doi 10.1021/ja900805y
_journal_volume 131
_journal_year 2009
_chemical_formula_sum 'C20 H21 N O'
_chemical_formula_weight 291.38
_chemical_name_systematic
; 
 ? 
;
_space_group_IT_number 14
_symmetry_cell_setting monoclinic
_symmetry_space_group_name_Hall '-P 2ybc'
_symmetry_space_group_name_H-M 'P 1 21/c 1'
_atom_sites_solution_hydrogens geom
_atom_sites_solution_primary direct
_atom_sites_solution_secondary difmap
_audit_creation_method SHELXL-97
_cell_angle_alpha 90.00
_cell_angle_beta 102.445(3)
_cell_angle_gamma 90.00
_cell_formula_units_Z 4
_cell_length_a 13.780(2)
_cell_length_b 10.9493(19)
_cell_length_c 11.0724(19)
_cell_measurement_reflns_used 3595
_cell_measurement_temperature 299(2)
_cell_measurement_theta_max 26.96
_cell_measurement_theta_min 2.40
_cell_volume 1631.4(5)
_computing_cell_refinement 'Bruker SMART'
_computing_data_collection 'Bruker SMART'
_computing_data_reduction 'Bruker SAINT'
_computing_molecular_graphics 'Bruker SHELXTL'
_computing_publication_material 'Bruker SHELXTL'
_computing_structure_refinement 'SHELXL-97 (Sheldrick, 1997)'
_computing_structure_solution 'SHELXS-97 (Sheldrick, 1990)'
_diffrn_ambient_temperature 299(2)
_diffrn_measured_fraction_theta_full 0.988
_diffrn_measured_fraction_theta_max 0.988
_diffrn_measurement_device_type 'CCD area detector'
_diffrn_measurement_method 'phi and omega scans'
_diffrn_radiation_monochromator graphite
_diffrn_radiation_source 'fine-focus sealed tube'
_diffrn_radiation_type MoK\a
_diffrn_radiation_wavelength 0.71073
_diffrn_reflns_av_R_equivalents 0.0280
_diffrn_reflns_av_sigmaI/netI 0.0298
_diffrn_reflns_limit_h_max 17
_diffrn_reflns_limit_h_min -16
_diffrn_reflns_limit_k_max 6
_diffrn_reflns_limit_k_min -13
_diffrn_reflns_limit_l_max 14
_diffrn_reflns_limit_l_min -13
_diffrn_reflns_number 9436
_diffrn_reflns_theta_full 27.02
_diffrn_reflns_theta_max 27.02
_diffrn_reflns_theta_min 1.51
_exptl_absorpt_coefficient_mu 0.072
_exptl_absorpt_correction_T_max 0.9786
_exptl_absorpt_correction_T_min 0.9311
_exptl_absorpt_correction_type none
_exptl_crystal_colour colorless
_exptl_crystal_density_diffrn 1.186
_exptl_crystal_density_method 'not measured'
_exptl_crystal_description columnar
_exptl_crystal_F_000 624
_exptl_crystal_size_max 1.00
_exptl_crystal_size_mid 0.70
_exptl_crystal_size_min 0.30
_refine_diff_density_max 0.245
_refine_diff_density_min -0.190
_refine_diff_density_rms 0.038
_refine_ls_extinction_method none
_refine_ls_goodness_of_fit_ref 0.996
_refine_ls_hydrogen_treatment constr
_refine_ls_matrix_type full
_refine_ls_number_parameters 203
_refine_ls_number_reflns 3525
_refine_ls_number_restraints 0
_refine_ls_restrained_S_all 0.996
_refine_ls_R_factor_all 0.0701
_refine_ls_R_factor_gt 0.0550
_refine_ls_shift/su_max 0.000
_refine_ls_shift/su_mean 0.000
_refine_ls_structure_factor_coef Fsqd
_refine_ls_weighting_details 'calc w=1/[\s^2^(Fo^2^)+(0.1119P)^2^+0.2502P] where P=(Fo^2^+2Fc^2^)/3'
_refine_ls_weighting_scheme calc
_refine_ls_wR_factor_gt 0.1651
_refine_ls_wR_factor_ref 0.1807
_reflns_number_gt 2654
_reflns_number_total 3525
_reflns_threshold_expression >2sigma(I)
_cod_data_source_file ja900805y_si_004.cif
_cod_data_source_block 3af
_cod_database_code 4104489

loop_
_symmetry_equiv_pos_as_xyz
'x, y, z'
'-x, y+1/2, -z+1/2'
'-x, -y, -z'
'x, -y-1/2, z-1/2'

loop_
_atom_site_label
_atom_site_type_symbol
_atom_site_fract_x
_atom_site_fract_y
_atom_site_fract_z
_atom_site_U_iso_or_equiv
_atom_site_adp_type
_atom_site_occupancy
_atom_site_symmetry_multiplicity
_atom_site_calc_flag
_atom_site_refinement_flags
N1 N 0.22035(9) 0.05195(11) 0.62361(12) 0.0461(3) Uani 1 1 d .
C1 C 0.16220(10) 0.10432(13) 0.69715(13) 0.0435(3) Uani 1 1 d .
C9 C 0.29582(11) 0.11688(14) 0.58643(14) 0.0475(4) Uani 1 1 d .
C6 C 0.17190(11) 0.22974(14) 0.72034(14) 0.0477(4) Uani 1 1 d .
C10 C 0.20599(11) -0.07669(13) 0.59464(14) 0.0469(4) Uani 1 1 d .
C8 C 0.31439(11) 0.23779(14) 0.61646(13) 0.0465(4) Uani 1 1 d .
O1 O 0.23502(12) 0.41638(12) 0.67231(17) 0.0848(5) Uani 1 1 d .
C7 C 0.24101(12) 0.30339(14) 0.66895(15) 0.0525(4) Uani 1 1 d .
C3 C 0.04080(15) 0.0915(2) 0.8232(2) 0.0711(5) Uani 1 1 d .
H3 H -0.0038 0.0459 0.8568 0.085 Uiso 1 1 calc R
C2 C 0.09475(12) 0.03566(16) 0.74789(16) 0.0558(4) Uani 1 1 d .
H2 H 0.0866 -0.0473 0.7306 0.067 Uiso 1 1 calc R
C5 C 0.11556(14) 0.28344(17) 0.79750(19) 0.0653(5) Uani 1 1 d .
H5 H 0.1215 0.3668 0.8133 0.078 Uiso 1 1 calc R
C16 C 0.40323(12) 0.31268(16) 0.59071(15) 0.0563(4) Uani 1 1 d .
C13 C 0.18140(16) -0.32133(16) 0.5397(2) 0.0728(6) Uani 1 1 d .
H13 H 0.1743 -0.4039 0.5201 0.087 Uiso 1 1 calc R
C11 C 0.25519(14) -0.16213(16) 0.67699(18) 0.0643(5) Uani 1 1 d .
H11 H 0.2967 -0.1375 0.7507 0.077 Uiso 1 1 calc R
C15 C 0.14219(15) -0.11296(16) 0.48763(16) 0.0621(5) Uani 1 1 d .
H15 H 0.1066 -0.0552 0.4343 0.074 Uiso 1 1 calc R
C4 C 0.05236(15) 0.2162(2) 0.8497(2) 0.0765(6) Uani 1 1 d .
H4 H 0.0171 0.2530 0.9027 0.092 Uiso 1 1 calc R
C14 C 0.13118(17) -0.23597(19) 0.45965(19) 0.0743(6) Uani 1 1 d .
H14 H 0.0895 -0.2608 0.3861 0.089 Uiso 1 1 calc R
C20 C 0.34808(17) 0.04361(19) 0.5046(2) 0.0786(6) Uani 1 1 d .
H20A H 0.3716 0.0974 0.4487 0.118 Uiso 1 1 calc R
H20B H 0.3026 -0.0145 0.4582 0.118 Uiso 1 1 calc R
H20C H 0.4034 0.0012 0.5547 0.118 Uiso 1 1 calc R
C12 C 0.24206(17) -0.28512(17) 0.6487(2) 0.0781(6) Uani 1 1 d .
H12 H 0.2746 -0.3434 0.7039 0.094 Uiso 1 1 calc R
C19 C 0.44212(18) 0.3998(2) 0.6981(2) 0.0848(7) Uani 1 1 d .
H19A H 0.4985 0.4436 0.6826 0.127 Uiso 1 1 calc R
H19B H 0.4614 0.3539 0.7734 0.127 Uiso 1 1 calc R
H19C H 0.3908 0.4567 0.7059 0.127 Uiso 1 1 calc R
C17 C 0.3700(2) 0.3858(3) 0.4724(2) 0.1092(10) Uani 1 1 d .
H17A H 0.3131 0.4342 0.4781 0.164 Uiso 1 1 calc R
H17B H 0.3529 0.3310 0.4034 0.164 Uiso 1 1 calc R
H17C H 0.4230 0.4384 0.4610 0.164 Uiso 1 1 calc R
C18 C 0.49542(18) 0.2381(3) 0.5828(4) 0.1214(12) Uani 1 1 d .
H18A H 0.4836 0.1942 0.5060 0.182 Uiso 1 1 calc R
H18B H 0.5096 0.1813 0.6504 0.182 Uiso 1 1 calc R
H18C H 0.5510 0.2920 0.5871 0.182 Uiso 1 1 calc R

loop_
_atom_site_aniso_label
_atom_site_aniso_U_11
_atom_site_aniso_U_22
_atom_site_aniso_U_33
_atom_site_aniso_U_23
_atom_site_aniso_U_13
_atom_site_aniso_U_12
N1 0.0547(7) 0.0330(7) 0.0531(7) -0.0012(5) 0.0169(6) -0.0023(5)
C1 0.0434(7) 0.0387(8) 0.0470(7) 0.0030(6) 0.0070(6) 0.0037(6)
C9 0.0534(8) 0.0426(8) 0.0479(8) 0.0013(6) 0.0143(6) -0.0043(6)
C6 0.0463(8) 0.0400(8) 0.0549(8) -0.0020(6) 0.0067(6) 0.0052(6)
C10 0.0544(8) 0.0335(7) 0.0555(8) -0.0005(6) 0.0175(7) -0.0017(6)
C8 0.0531(8) 0.0406(8) 0.0448(7) 0.0028(6) 0.0083(6) -0.0065(6)
O1 0.0990(11) 0.0359(7) 0.1272(13) -0.0034(7) 0.0415(10) -0.0010(6)
C7 0.0605(9) 0.0331(8) 0.0621(9) -0.0003(7) 0.0094(7) -0.0025(6)
C3 0.0647(11) 0.0719(13) 0.0849(13) 0.0068(10) 0.0345(10) 0.0028(9)
C2 0.0565(9) 0.0461(9) 0.0670(10) 0.0062(8) 0.0183(7) 0.0005(7)
C5 0.0617(10) 0.0520(10) 0.0837(12) -0.0136(9) 0.0192(9) 0.0079(8)
C16 0.0603(9) 0.0575(10) 0.0516(9) -0.0021(7) 0.0130(7) -0.0181(8)
C13 0.0916(14) 0.0368(9) 0.0971(15) -0.0123(9) 0.0357(12) -0.0080(9)
C11 0.0666(10) 0.0440(9) 0.0764(11) 0.0008(8) 0.0019(8) 0.0072(8)
C15 0.0816(12) 0.0471(9) 0.0552(9) 0.0032(7) 0.0096(8) -0.0083(8)
C4 0.0693(12) 0.0808(14) 0.0888(14) -0.0113(11) 0.0378(10) 0.0120(10)
C14 0.0994(15) 0.0560(11) 0.0679(11) -0.0140(9) 0.0193(10) -0.0227(10)
C20 0.0922(14) 0.0620(12) 0.0979(15) -0.0235(11) 0.0562(12) -0.0200(10)
C12 0.0842(13) 0.0401(10) 0.1068(16) 0.0090(10) 0.0135(12) 0.0126(9)
C19 0.0946(15) 0.0919(16) 0.0713(12) -0.0207(11) 0.0254(11) -0.0490(13)
C17 0.1142(18) 0.139(2) 0.0667(13) 0.0334(14) 0.0026(12) -0.0675(17)
C18 0.0639(13) 0.109(2) 0.196(3) -0.048(2) 0.0374(17) -0.0252(13)

loop_
_atom_type_symbol
_atom_type_description
_atom_type_scat_dispersion_real
_atom_type_scat_dispersion_imag
_atom_type_scat_source
C C 0.0033 0.0016 'International Tables Vol C Tables 4.2.6.8 and 6.1.1.4'
H H 0.0000 0.0000 'International Tables Vol C Tables 4.2.6.8 and 6.1.1.4'
N N 0.0061 0.0033 'International Tables Vol C Tables 4.2.6.8 and 6.1.1.4'
O O 0.0106 0.0060 'International Tables Vol C Tables 4.2.6.8 and 6.1.1.4'

loop_
_geom_angle_atom_site_label_1
_geom_angle_atom_site_label_2
_geom_angle_atom_site_label_3
_geom_angle
C1 N1 C9 121.75(13)
C1 N1 C10 117.67(12)
C9 N1 C10 120.38(12)
N1 C1 C2 122.08(14)
N1 C1 C6 118.06(13)
C2 C1 C6 119.86(14)
C8 C9 N1 122.11(14)
C8 C9 C20 124.78(14)
N1 C9 C20 112.98(14)
C5 C6 C1 118.71(15)
C5 C6 C7 120.10(15)
C1 C6 C7 121.16(13)
C15 C10 C11 120.44(15)
C15 C10 N1 120.25(14)
C11 C10 N1 119.29(15)
C9 C8 C7 117.47(13)
C9 C8 C16 125.29(14)
C7 C8 C16 117.09(13)
O1 C7 C6 119.18(15)
O1 C7 C8 123.98(15)
C6 C7 C8 116.83(13)
C2 C3 C4 120.66(17)
C2 C3 H3 119.7
C4 C3 H3 119.7
C3 C2 C1 119.74(17)
C3 C2 H2 120.1
C1 C2 H2 120.1
C4 C5 C6 121.45(17)
C4 C5 H5 119.3
C6 C5 H5 119.3
C17 C16 C19 109.38(19)
C17 C16 C18 109.4(2)
C19 C16 C18 102.80(18)
C17 C16 C8 109.52(14)
C19 C16 C8 110.20(14)
C18 C16 C8 115.28(17)
C14 C13 C12 119.99(17)
C14 C13 H13 120.0
C12 C13 H13 120.0
C10 C11 C12 119.22(18)
C10 C11 H11 120.4
C12 C11 H11 120.4
C10 C15 C14 119.59(18)
C10 C15 H15 120.2
C14 C15 H15 120.2
C5 C4 C3 119.53(17)
C5 C4 H4 120.2
C3 C4 H4 120.2
C13 C14 C15 120.29(19)
C13 C14 H14 119.9
C15 C14 H14 119.9
C9 C20 H20A 109.5
C9 C20 H20B 109.5
H20A C20 H20B 109.5
C9 C20 H20C 109.5
H20A C20 H20C 109.5
H20B C20 H20C 109.5
C13 C12 C11 120.38(19)
C13 C12 H12 119.8
C11 C12 H12 119.8
C16 C19 H19A 109.5
C16 C19 H19B 109.5
H19A C19 H19B 109.5
C16 C19 H19C 109.5
H19A C19 H19C 109.5
H19B C19 H19C 109.5
C16 C17 H17A 109.5
C16 C17 H17B 109.5
H17A C17 H17B 109.5
C16 C17 H17C 109.5
H17A C17 H17C 109.5
H17B C17 H17C 109.5
C16 C18 H18A 109.5
C16 C18 H18B 109.5
H18A C18 H18B 109.5
C16 C18 H18C 109.5
H18A C18 H18C 109.5
H18B C18 H18C 109.5

loop_
_geom_bond_atom_site_label_1
_geom_bond_atom_site_label_2
_geom_bond_distance
N1 C1 1.3839(19)
N1 C9 1.3932(19)
N1 C10 1.4487(19)
C1 C2 1.403(2)
C1 C6 1.398(2)
C9 C8 1.376(2)
C9 C20 1.505(2)
C6 C5 1.402(2)
C6 C7 1.454(2)
C10 C15 1.373(2)
C10 C11 1.378(2)
C8 C7 1.459(2)
C8 C16 1.550(2)
O1 C7 1.2411(19)
C3 C2 1.374(3)
C3 C4 1.399(3)
C3 H3 0.9300
C2 H2 0.9300
C5 C4 1.361(3)
C5 H5 0.9300
C16 C17 1.519(3)
C16 C19 1.529(3)
C16 C18 1.528(3)
C13 C14 1.369(3)
C13 C12 1.370(3)
C13 H13 0.9300
C11 C12 1.386(3)
C11 H11 0.9300
C15 C14 1.383(3)
C15 H15 0.9300
C4 H4 0.9300
C14 H14 0.9300
C20 H20A 0.9600
C20 H20B 0.9600
C20 H20C 0.9600
C12 H12 0.9300
C19 H19A 0.9600
C19 H19B 0.9600
C19 H19C 0.9600
C17 H17A 0.9600
C17 H17B 0.9600
C17 H17C 0.9600
C18 H18A 0.9600
C18 H18B 0.9600
C18 H18C 0.9600

loop_
_cod_related_entry_id
_cod_related_entry_database
_cod_related_entry_code
1 ChemSpider 30660181
